data_4350446
loop_
_publ_author_name
'Dan, Meenakshi'
'Cheetham, A. K.'
'Rao, C. N. R.'

_publ_section_title
;
 Diverse structures and dimensionalities in hybrid frameworks of strontium
 and lanthanum with isomeric dihydroxybenzoates.
;
_journal_issue 20
_journal_name_full 'Inorganic chemistry'
_journal_page_first 8227
_journal_page_last 8238
_journal_paper_doi 10.1021/ic060917k
_journal_volume 45
_journal_year 2006
_chemical_formula_sum 'C28 H31 O23 Sr2'
_chemical_formula_weight 910.77
_space_group_IT_number 2
_space_group_name_Hall '-P 1'
_space_group_name_H-M_alt 'P -1'
_symmetry_cell_setting triclinic
_symmetry_space_group_name_H-M 'P -1'
_atom_sites_solution_hydrogens geom
_atom_sites_solution_primary direct
_atom_sites_solution_secondary difmap
_audit_creation_method SHELXL
_cell_angle_alpha 98.156(4)
_cell_angle_beta 96.206(4)
_cell_angle_gamma 96.373(4)
_cell_formula_units_Z 2
_cell_length_a 10.240(2)
_cell_length_b 10.502(2)
_cell_length_c 16.441(4)
_cell_measurement_temperature 293(2)
_cell_volume 1725.5(6)
_computing_structure_refinement 'SHELXL-93 (Sheldrick, 1993)'
_computing_structure_solution 'SHELXS-86 (Sheldrick, 1990)'
_diffrn_ambient_temperature 293(2)
_diffrn_radiation_monochromator graphite
_diffrn_radiation_source 'fine-focus sealed tube'
_diffrn_radiation_type MoK\a
_diffrn_radiation_wavelength 0.71073
_diffrn_reflns_av_R_equivalents 0.0423
_diffrn_reflns_av_sigmaI/netI 0.0590
_diffrn_reflns_limit_h_max 12
_diffrn_reflns_limit_h_min -12
_diffrn_reflns_limit_k_max 13
_diffrn_reflns_limit_k_min -13
_diffrn_reflns_limit_l_max 20
_diffrn_reflns_limit_l_min -20
_diffrn_reflns_number 18642
_diffrn_reflns_theta_max 26.37
_diffrn_reflns_theta_min 1.98
_exptl_absorpt_coefficient_mu 3.186
_exptl_absorpt_correction_T_max 1.000000
_exptl_absorpt_correction_T_min 0.658585
_exptl_absorpt_correction_type empirical
_exptl_crystal_colour colorless
_exptl_crystal_density_diffrn 1.753
_exptl_crystal_description block
_exptl_crystal_F_000 918
_exptl_crystal_size_max 0.28
_exptl_crystal_size_mid 0.26
_exptl_crystal_size_min 0.25
_refine_diff_density_max 0.497
_refine_diff_density_min -0.354
_refine_diff_density_rms 0.080
_refine_ls_extinction_method none
_refine_ls_goodness_of_fit_all 1.009
_refine_ls_goodness_of_fit_obs 1.058
_refine_ls_hydrogen_treatment mixed
_refine_ls_matrix_type full
_refine_ls_number_parameters 554
_refine_ls_number_reflns 7014
_refine_ls_number_restraints 0
_refine_ls_restrained_S_all 1.010
_refine_ls_restrained_S_obs 1.058
_refine_ls_R_factor_all 0.0684
_refine_ls_R_factor_obs 0.0399
_refine_ls_shift/esd_max -0.001
_refine_ls_shift/esd_mean 0.000
_refine_ls_structure_factor_coef Fsqd
_refine_ls_weighting_details 'w=1/[\s^2^(Fo^2^)+(0.0383P)^2^+0.0000P] where P=(Fo^2^+2Fc^2^)/3'
_refine_ls_weighting_scheme calc
_refine_ls_wR_factor_all 0.0886
_refine_ls_wR_factor_obs 0.0777
_reflns_number_observed 5085
_reflns_number_total 7016
_reflns_observed_criterion >2sigma(I)
_cod_data_source_file ic060917ksi20060526_012106.cif
_cod_data_source_block compound_I
_cod_depositor_comments
;
The following automatic conversions were performed:

data item '_symmetry_cell_setting' value 'Triclinic' was changed to
'triclinic' in accordance with the
/home/saulius/struct/COD-crude-data/automatic-downloads/DataCite-retrospective/ACS/depositions/lib/dictionaries/cif_core.dic
dictionary named 'cif_core.dic' version 2.4.2 last updated on
2011-04-26.

data item '_refine_ls_weighting_scheme' value 'calc
w=1/[\s^2^(Fo^2^)+(0.0383P)^2^+0.0000P] where P=(Fo^2^+2Fc^2^)/3' was
changed to 'calc'. A new data item '_refine_ls_weighting_details' was
created with the value set to
'w=1/[\s^2^(Fo^2^)+(0.0383P)^2^+0.0000P] where P=(Fo^2^+2Fc^2^)/3'.

Automatic conversion script
Id: cif_fix_values 6909 2019-04-08 15:41:33Z antanas 
;
_cod_original_cell_volume 1725.5(7)
_cod_original_sg_symbol_H-M P-1
_cod_database_code 4350446

loop_
_symmetry_equiv_pos_as_xyz
'x, y, z'
'-x, -y, -z'

loop_
_atom_site_aniso_label
_atom_site_aniso_U_11
_atom_site_aniso_U_22
_atom_site_aniso_U_33
_atom_site_aniso_U_23
_atom_site_aniso_U_13
_atom_site_aniso_U_12
Sr1 0.0277(2) 0.0283(2) 0.0238(2) 0.00704(14) 0.00467(15) 0.0050(2)
Sr2 0.0268(2) 0.0301(2) 0.0226(2) 0.00768(15) 0.00427(14) 0.0067(2)
O11 0.037(2) 0.033(2) 0.030(2) 0.0126(12) 0.0091(13) 0.0103(13)
O10 0.037(2) 0.035(2) 0.029(2) 0.0129(13) 0.0068(13) 0.0103(14)
O15 0.058(2) 0.051(2) 0.0160(14) 0.0109(13) 0.0100(13) 0.0263(15)
O2 0.0222(14) 0.049(2) 0.035(2) 0.0182(13) 0.0013(12) 0.0017(12)
O9 0.049(2) 0.039(2) 0.036(2) 0.013(2) 0.0026(15) 0.000(2)
O4 0.051(2) 0.050(2) 0.0194(14) 0.0113(13) 0.0074(13) 0.0253(14)
O1 0.031(2) 0.044(2) 0.030(2) 0.0158(13) 0.0074(13) 0.0055(13)
O3 0.045(2) 0.046(2) 0.023(2) 0.0101(14) 0.0042(13) 0.0243(14)
O18 0.050(2) 0.040(2) 0.0262(14) 0.0132(12) 0.0028(12) 0.0143(14)
O7 0.053(2) 0.040(2) 0.0280(14) 0.0125(12) 0.0052(13) 0.0177(14)
O13 0.0249(14) 0.052(2) 0.035(2) 0.0208(14) 0.0036(12) 0.0022(13)
O14 0.034(2) 0.050(2) 0.038(2) 0.0229(14) 0.0085(13) 0.0044(14)
O16 0.043(2) 0.042(2) 0.0213(15) 0.0101(12) 0.0042(13) 0.0175(13)
O8 0.062(2) 0.041(2) 0.0203(13) 0.0071(12) 0.0111(13) 0.0130(14)
O5 0.0250(15) 0.064(2) 0.040(2) 0.0233(14) 0.0023(12) 0.0016(13)
O20 0.0335(15) 0.063(2) 0.033(2) 0.0203(14) 0.0000(12) 0.0005(14)
O17 0.073(2) 0.067(2) 0.0217(14) 0.0124(14) 0.0130(14) 0.031(2)
O19 0.0256(15) 0.062(2) 0.039(2) 0.0215(14) 0.0020(12) -0.0027(13)
O6 0.034(2) 0.067(2) 0.042(2) 0.0303(15) 0.0084(13) 0.0134(14)
O12 0.055(2) 0.094(3) 0.049(2) 0.037(2) 0.002(2) 0.003(2)
C1 0.042(2) 0.034(2) 0.027(2) 0.002(2) 0.011(2) 0.009(2)
C2 0.022(2) 0.028(2) 0.029(2) 0.003(2) 0.004(2) 0.005(2)
C3 0.035(2) 0.027(2) 0.023(2) 0.006(2) 0.002(2) -0.001(2)
C4 0.028(2) 0.036(2) 0.034(2) 0.006(2) -0.005(2) 0.005(2)
C5 0.044(2) 0.030(2) 0.024(2) 0.005(2) 0.004(2) 0.003(2)
C6 0.037(2) 0.030(2) 0.020(2) 0.009(2) 0.007(2) 0.005(2)
C7 0.027(2) 0.026(2) 0.029(2) 0.006(2) 0.007(2) 0.006(2)
C8 0.036(2) 0.023(2) 0.019(2) 0.0053(15) 0.001(2) 0.004(2)
C9 0.039(2) 0.036(2) 0.024(2) 0.013(2) 0.003(2) 0.013(2)
C10 0.033(2) 0.022(2) 0.023(2) 0.0062(15) 0.002(2) 0.004(2)
C11 0.030(2) 0.040(2) 0.025(2) 0.008(2) 0.002(2) 0.007(2)
C12 0.030(2) 0.041(2) 0.033(2) 0.001(2) 0.002(2) 0.005(2)
C13 0.032(2) 0.026(2) 0.022(2) 0.0057(15) 0.003(2) 0.001(2)
C14 0.032(2) 0.023(2) 0.023(2) 0.0037(15) 0.000(2) 0.004(2)
C15 0.022(2) 0.041(2) 0.049(3) 0.010(2) -0.007(2) 0.000(2)
C16 0.034(2) 0.036(2) 0.029(2) 0.007(2) 0.005(2) 0.005(2)
C17 0.035(2) 0.029(2) 0.018(2) 0.0027(15) 0.003(2) 0.006(2)
C18 0.027(2) 0.028(2) 0.027(2) 0.003(2) 0.004(2) 0.008(2)
C19 0.046(2) 0.040(2) 0.040(2) 0.013(2) 0.004(2) 0.021(2)
C20 0.022(2) 0.045(2) 0.047(3) 0.002(2) 0.004(2) -0.001(2)
C21 0.026(2) 0.029(2) 0.030(2) 0.003(2) 0.003(2) 0.001(2)
C22 0.043(2) 0.031(2) 0.027(2) 0.003(2) 0.009(2) 0.015(2)
C23 0.030(2) 0.033(2) 0.038(2) 0.011(2) 0.006(2) -0.001(2)
C24 0.023(2) 0.026(2) 0.037(2) 0.004(2) 0.003(2) 0.005(2)
C25 0.042(2) 0.035(2) 0.038(2) 0.009(2) 0.011(2) 0.017(2)
C26 0.033(2) 0.029(2) 0.030(2) 0.007(2) 0.006(2) 0.006(2)
C27 0.034(2) 0.036(2) 0.041(2) 0.009(2) 0.015(2) 0.003(2)
C28 0.047(2) 0.038(2) 0.024(2) 0.012(2) 0.004(2) 0.017(2)
O100 0.035(2) 0.057(2) 0.040(2) 0.011(2) 0.0069(15) 0.004(2)
O200 0.105(4) 0.068(3) 0.078(3) -0.001(2) 0.050(3) -0.017(2)
O300 0.103(3) 0.062(2) 0.073(2) 0.020(2) 0.001(2) 0.021(2)

loop_
_atom_site_label
_atom_site_type_symbol
_atom_site_fract_x
_atom_site_fract_y
_atom_site_fract_z
_atom_site_U_iso_or_equiv
_atom_site_thermal_displace_type
_atom_site_occupancy
_atom_site_calc_flag
_atom_site_refinement_flags
Sr1 Sr 0.45736(3) 0.35394(3) 0.15339(2) 0.02611(10) Uani 1 d .
Sr2 Sr 0.57273(3) 0.66923(3) 0.35783(2) 0.02585(10) Uani 1 d .
O11 O 0.4179(3) 0.5888(3) 0.2137(2) 0.0315(6) Uani 1 d .
O10 O 0.6252(3) 0.4406(3) 0.2911(2) 0.0325(7) Uani 1 d .
O15 O 0.6097(3) 0.1681(3) 0.1682(2) 0.0393(7) Uani 1 d .
O2 O 0.6611(2) 0.5850(3) 0.4942(2) 0.0349(6) Uani 1 d .
O9 O 0.6780(3) 0.8104(3) 0.2610(2) 0.0414(7) Uani 1 d .
O4 O 0.4198(3) 0.8533(3) 0.3384(2) 0.0378(7) Uani 1 d .
O1 O 0.8259(3) 0.7015(3) 0.4075(2) 0.0338(6) Uani 1 d .
O3 O 0.4820(3) 0.7882(3) 0.4832(2) 0.0359(7) Uani 1 d .
O18 O 0.5306(3) 0.2046(2) -0.12928(14) 0.0373(6) Uani 1 d .
O7 O 0.4287(3) 0.7765(2) 0.62793(14) 0.0386(7) Uani 1 d .
O13 O 0.3405(2) 0.4179(3) 0.0203(2) 0.0360(7) Uani 1 d .
O14 O 0.2002(3) 0.3113(3) 0.1230(2) 0.0388(7) Uani 1 d .
O16 O 0.5188(3) 0.2189(3) 0.0234(2) 0.0341(7) Uani 1 d .
O8 O 0.3111(3) 0.9180(2) 0.69035(14) 0.0401(7) Uani 1 d .
O5 O 0.3780(2) 0.5187(3) 0.3820(2) 0.0416(7) Uani 1 d .
O20 O 0.8230(2) 0.5139(3) 0.2070(2) 0.0428(7) Uani 1 d .
O17 O 0.6639(3) 0.0812(3) -0.1924(2) 0.0511(8) Uani 1 d .
O19 O 0.6475(2) 0.4945(3) 0.1119(2) 0.0419(7) Uani 1 d .
O6 O 0.2108(2) 0.5655(3) 0.2985(2) 0.0449(7) Uani 1 d .
O12 O 0.3592(4) 0.2133(4) 0.2517(2) 0.0641(11) Uani 1 d .
C1 C 0.7607(4) 0.0044(3) -0.0405(2) 0.0334(9) Uani 1 d .
H1A H 0.7950(4) -0.0306(3) -0.0876(2) 0.040 Uiso 1 calc R
C2 C 0.7922(3) 0.6041(3) 0.5249(2) 0.0262(8) Uani 1 d .
C3 C 0.3555(4) 0.8676(3) 0.6274(2) 0.0288(8) Uani 1 d .
C4 C 0.9745(3) 0.5861(3) 0.6258(2) 0.0329(9) Uani 1 d .
H4A H 1.0071(3) 0.5585(3) 0.6745(2) 0.040 Uiso 1 calc R
C5 C 0.6158(4) 0.1243(4) -0.1294(2) 0.0328(9) Uani 1 d .
C6 C 0.6619(3) 0.1096(3) 0.1014(2) 0.0283(8) Uani 1 d .
C7 C 0.8801(3) 0.6661(3) 0.4797(2) 0.0268(8) Uani 1 d .
C8 C 0.3214(3) 0.9105(3) 0.5453(2) 0.0264(8) Uani 1 d .
C9 C 0.7577(4) 0.0279(3) 0.1060(2) 0.0315(9) Uani 1 d .
H9B H 0.7898(4) 0.0079(3) 0.1571(2) 0.038 Uiso 1 calc R
C10 C 0.6143(3) 0.1385(3) 0.0236(2) 0.0259(8) Uani 1 d .
C11 C 0.2548(4) 0.5123(4) 0.3573(2) 0.0310(9) Uani 1 d .
C12 C 0.9905(3) 0.6159(4) 0.0972(2) 0.0354(9) Uani 1 d .
H12B H 1.0326(3) 0.5979(4) 0.1465(2) 0.042 Uiso 1 calc R
C13 C 0.6628(3) 0.0864(3) -0.0478(2) 0.0269(8) Uani 1 d .
C14 C 0.3844(3) 0.8661(3) 0.4777(2) 0.0260(8) Uani 1 d .
C15 C 1.0598(4) 0.6503(4) 0.5826(2) 0.0386(10) Uani 1 d .
H15A H 1.1495(4) 0.6672(4) 0.6024(2) 0.046 Uiso 1 calc R
C16 C 0.7708(4) 0.5281(4) 0.1370(2) 0.0325(9) Uani 1 d .
C17 C 0.3502(3) 0.9020(3) 0.4003(2) 0.0276(8) Uani 1 d .
C18 C 0.8396(3) 0.5616(3) 0.5982(2) 0.0271(8) Uani 1 d .
C19 C 0.1893(4) 1.0236(4) 0.4573(2) 0.0404(10) Uani 1 d .
H19A H 0.1227(4) 1.0759(4) 0.4501(2) 0.048 Uiso 1 calc R
C20 C 1.0644(4) 0.6701(4) 0.0432(2) 0.0391(10) Uani 1 d .
H20A H 1.1558(4) 0.6887(4) 0.0562(2) 0.047 Uiso 1 calc R
C21 C 0.8530(3) 0.5872(3) 0.0793(2) 0.0289(8) Uani 1 d .
C22 C 0.2232(4) 0.9904(3) 0.5340(2) 0.0328(9) Uani 1 d .
H22A H 0.1804(4) 1.0214(3) 0.5785(2) 0.039 Uiso 1 calc R
C23 C 1.0129(3) 0.6906(3) 0.5085(2) 0.0334(9) Uani 1 d .
H23A H 1.0713(3) 0.7339(3) 0.4790(2) 0.040 Uiso 1 calc R
C24 C 0.2068(3) 0.3880(3) -0.0034(2) 0.0287(8) Uani 1 d .
C25 C 0.8066(4) -0.0249(4) 0.0351(2) 0.0367(9) Uani 1 d .
H25A H 0.8709(4) -0.0804(4) 0.0389(2) 0.044 Uiso 1 calc R
C26 C 0.1312(4) 0.3320(3) 0.0510(2) 0.0302(8) Uani 1 d .
C27 C 1.0032(4) 0.6977(3) -0.0312(2) 0.0359(9) Uani 1 d .
H27A H 1.0534(4) 0.7361(3) -0.0672(2) 0.043 Uiso 1 calc R
C28 C 0.2535(4) 0.9800(3) 0.3907(2) 0.0349(9) Uani 1 d .
H28A H 0.2305(4) 1.0040(3) 0.3393(2) 0.042 Uiso 1 calc R
O100 O 0.9963(3) 0.7168(3) 0.2997(2) 0.0436(8) Uani 1 d .
O200 O 0.0593(6) 0.1881(5) 0.2223(4) 0.084(2) Uani 1 d .
O300 O 0.0389(4) -0.0733(3) 0.2066(2) 0.0781(11) Uani 1 d .
H15 H 0.6318(37) 0.1397(36) 0.2093(23) 0.041(12) Uiso 1 d .
H14 H 0.4239(38) 0.6484(39) 0.1859(24) 0.050(14) Uiso 1 d .
H13 H 0.3907(39) 0.8733(39) 0.2970(24) 0.048(14) Uiso 1 d .
H12 H 0.3539(45) 0.5924(45) 0.2337(28) 0.067(18) Uiso 1 d .
H11 H 0.6872(47) 0.4526(45) 0.2675(29) 0.077(19) Uiso 1 d .
H10 H 0.6973(50) 0.8776(45) 0.2775(30) 0.074(21) Uiso 1 d .
H8 H 0.6237(41) 0.3859(40) 0.3151(25) 0.047(15) Uiso 1 d .
H7 H 0.5043(41) 0.2299(40) -0.0227(25) 0.056(15) Uiso 1 d .
H6 H 0.9457(42) 0.6612(41) 0.2720(25) 0.054(16) Uiso 1 d .
H5 H 0.6185(47) 0.5394(48) 0.5295(30) 0.098(19) Uiso 1 d .
H4 H 1.0699(49) 0.6797(47) 0.3096(29) 0.091(20) Uiso 1 d .
H3 H 0.1527(41) 0.2738(40) 0.1498(26) 0.057(15) Uiso 1 d .
H2 H 0.0459(66) 0.2038(64) 0.2520(35) 0.072(27) Uiso 1 d .
H1 H 0.3684(41) 0.4517(41) -0.0183(26) 0.060(15) Uiso 1 d .
H19 H 0.4186(48) 0.2006(48) 0.3017(32) 0.096(18) Uiso 1 d .
H18 H 0.6316(52) 0.8053(51) 0.2148(33) 0.097(22) Uiso 1 d .
H17 H 0.3479(37) 0.2754(30) 0.2763(21) 0.005(11) Uiso 1 d .
H16 H 0.8814(40) 0.7195(40) 0.3794(25) 0.056(15) Uiso 1 d .
H9 H 0.4799(44) 0.7683(42) 0.5189(24) 0.048(17) Uiso 1 d .

loop_
_atom_type_symbol
_atom_type_description
_atom_type_scat_dispersion_real
_atom_type_scat_dispersion_imag
_atom_type_scat_source
C C 0.0033 0.0016 'International Tables Vol C Tables 4.2.6.8 and 6.1.1.4'
H H 0.0000 0.0000 'International Tables Vol C Tables 4.2.6.8 and 6.1.1.4'
O O 0.0106 0.0060 'International Tables Vol C Tables 4.2.6.8 and 6.1.1.4'
Sr Sr -1.5307 3.2498 'International Tables Vol C Tables 4.2.6.8 and 6.1.1.4'

loop_
_geom_angle_atom_site_label_1
_geom_angle_atom_site_label_2
_geom_angle_atom_site_label_3
_geom_angle
_geom_angle_site_symmetry_1
_geom_angle_site_symmetry_3
O19 Sr1 O12 151.44(10) . .
O19 Sr1 O16 75.74(9) . .
O12 Sr1 O16 112.52(12) . .
O19 Sr1 O13 80.29(8) . .
O12 Sr1 O13 128.26(10) . .
O16 Sr1 O13 69.13(8) . .
O19 Sr1 O14 138.84(8) . .
O12 Sr1 O14 68.58(11) . .
O16 Sr1 O14 99.87(9) . .
O13 Sr1 O14 60.66(8) . .
O19 Sr1 O11 76.82(10) . .
O12 Sr1 O11 103.93(13) . .
O16 Sr1 O11 142.32(9) . .
O13 Sr1 O11 81.22(9) . .
O14 Sr1 O11 84.41(9) . .
O19 Sr1 O15 90.18(9) . .
O12 Sr1 O15 72.81(12) . .
O16 Sr1 O15 59.95(8) . .
O13 Sr1 O15 128.96(8) . .
O14 Sr1 O15 123.59(9) . .
O11 Sr1 O15 145.04(8) . .
O19 Sr1 O10 73.37(9) . .
O12 Sr1 O10 80.01(11) . .
O16 Sr1 O10 124.30(9) . .
O13 Sr1 O10 144.66(9) . .
O14 Sr1 O10 133.27(9) . .
O11 Sr1 O10 70.26(8) . .
O15 Sr1 O10 74.95(8) . .
O19 Sr1 Sr2 74.17(6) . .
O12 Sr1 Sr2 89.90(10) . .
O16 Sr1 Sr2 148.16(6) . .
O13 Sr1 Sr2 115.17(6) . .
O14 Sr1 Sr2 109.57(6) . .
O11 Sr1 Sr2 35.53(6) . .
O15 Sr1 Sr2 109.84(6) . .
O10 Sr1 Sr2 34.89(6) . .
O5 Sr2 O9 147.79(10) . .
O5 Sr2 O3 74.82(9) . .
O9 Sr2 O3 116.85(11) . .
O5 Sr2 O1 135.12(8) . .
O9 Sr2 O1 74.46(10) . .
O3 Sr2 O1 101.80(9) . .
O5 Sr2 O10 77.02(10) . .
O9 Sr2 O10 99.61(11) . .
O3 Sr2 O10 143.15(10) . .
O1 Sr2 O10 82.06(9) . .
O5 Sr2 O2 77.34(8) . .
O9 Sr2 O2 134.39(10) . .
O3 Sr2 O2 69.75(9) . .
O1 Sr2 O2 60.40(8) . .
O10 Sr2 O2 81.30(9) . .
O5 Sr2 O4 90.77(9) . .
O9 Sr2 O4 73.06(9) . .
O3 Sr2 O4 59.72(9) . .
O1 Sr2 O4 126.91(9) . .
O10 Sr2 O4 143.95(8) . .
O2 Sr2 O4 129.44(8) . .
O5 Sr2 O11 71.22(9) . .
O9 Sr2 O11 77.52(11) . .
O3 Sr2 O11 121.05(9) . .
O1 Sr2 O11 136.01(9) . .
O10 Sr2 O11 69.96(8) . .
O2 Sr2 O11 141.11(9) . .
O4 Sr2 O11 74.01(8) . .
O5 Sr2 Sr1 67.98(6) . .
O9 Sr2 Sr1 90.48(9) . .
O3 Sr2 Sr1 140.96(7) . .
O1 Sr2 Sr1 112.63(6) . .
O10 Sr2 Sr1 35.51(6) . .
O2 Sr2 Sr1 111.68(6) . .
O4 Sr2 Sr1 108.47(6) . .
O11 Sr2 Sr1 34.60(6) . .
Sr1 O11 Sr2 109.87(9) . .
Sr2 O10 Sr1 109.60(10) . .
C6 O15 Sr1 121.1(2) . .
C2 O2 Sr2 122.0(2) . .
C17 O4 Sr2 121.6(2) . .
C7 O1 Sr2 123.5(2) . .
C14 O3 Sr2 124.3(2) . .
C24 O13 Sr1 122.5(2) . .
C26 O14 Sr1 123.1(2) . .
C10 O16 Sr1 124.7(2) . .
C11 O5 Sr2 131.2(2) . .
C16 O19 Sr1 137.2(2) . .
C25 C1 C13 120.8(3) . .
O2 C2 C7 117.6(3) . .
O2 C2 C18 122.3(3) . .
C7 C2 C18 120.1(3) . .
O8 C3 O7 123.1(3) . .
O8 C3 C8 120.5(3) . .
O7 C3 C8 116.3(3) . .
C15 C4 C18 120.9(3) . .
O17 C5 O18 123.5(3) . .
O17 C5 C13 119.4(3) . .
O18 C5 C13 117.1(3) . .
O15 C6 C9 124.6(3) . .
O15 C6 C10 116.4(3) . .
C9 C6 C10 119.0(3) . .
O1 C7 C23 123.5(3) . .
O1 C7 C2 116.3(3) . .
C23 C7 C2 120.2(3) . .
C14 C8 C22 118.8(3) . .
C14 C8 C3 120.1(3) . .
C22 C8 C3 121.1(3) . .
C6 C9 C25 120.5(3) . .
O16 C10 C13 123.1(3) . .
O16 C10 C6 115.9(3) . .
C13 C10 C6 121.0(3) . .
O6 C11 O5 123.1(3) . .
O6 C11 C18 119.4(3) . 2_666
O5 C11 C18 117.5(3) . 2_666
C20 C12 C21 121.0(3) . .
C10 C13 C1 118.4(3) . .
C10 C13 C5 120.0(3) . .
C1 C13 C5 121.6(3) . .
O3 C14 C8 122.7(3) . .
O3 C14 C17 116.8(3) . .
C8 C14 C17 120.5(3) . .
C4 C15 C23 120.4(3) . .
O20 C16 O19 122.8(3) . .
O20 C16 C21 119.9(3) . .
O19 C16 C21 117.3(3) . .
C28 C17 O4 125.0(3) . .
C28 C17 C14 119.6(3) . .
O4 C17 C14 115.4(3) . .
C4 C18 C2 118.8(3) . .
C4 C18 C11 121.9(3) . 2_666
C2 C18 C11 119.3(3) . 2_666
C22 C19 C28 120.6(3) . .
C12 C20 C27 120.4(3) . .
C12 C21 C24 118.0(3) . 2_665
C12 C21 C16 121.9(3) . .
C24 C21 C16 120.0(3) 2_665 .
C19 C22 C8 120.1(3) . .
C7 C23 C15 119.6(3) . .
O13 C24 C26 117.6(3) . .
O13 C24 C21 121.7(3) . 2_665
C26 C24 C21 120.6(3) . 2_665
C1 C25 C9 120.3(3) . .
O14 C26 C27 124.3(3) . 2_665
O14 C26 C24 115.6(3) . .
C27 C26 C24 120.1(3) 2_665 .
C26 C27 C20 119.8(3) 2_665 .
C17 C28 C19 120.3(3) . .

loop_
_geom_bond_atom_site_label_1
_geom_bond_atom_site_label_2
_geom_bond_distance
_geom_bond_site_symmetry_2
Sr1 O19 2.524(2) .
Sr1 O12 2.550(4) .
Sr1 O16 2.570(3) .
Sr1 O13 2.589(3) .
Sr1 O14 2.603(3) .
Sr1 O11 2.616(3) .
Sr1 O15 2.652(3) .
Sr1 O10 2.671(3) .
Sr1 Sr2 4.3327(9) .
Sr2 O5 2.507(2) .
Sr2 O9 2.565(3) .
Sr2 O3 2.572(3) .
Sr2 O1 2.602(3) .
Sr2 O10 2.631(3) .
Sr2 O2 2.633(3) .
Sr2 O4 2.652(3) .
Sr2 O11 2.677(3) .
O15 C6 1.371(4) .
O2 C2 1.365(4) .
O4 C17 1.376(4) .
O1 C7 1.373(4) .
O3 C14 1.363(4) .
O18 C5 1.279(4) .
O7 C3 1.280(4) .
O13 C24 1.370(4) .
O14 C26 1.369(4) .
O16 C10 1.361(4) .
O8 C3 1.247(4) .
O5 C11 1.275(4) .
O20 C16 1.251(4) .
O17 C5 1.244(4) .
O19 C16 1.279(4) .
O6 C11 1.251(4) .
C1 C25 1.370(5) .
C1 C13 1.398(5) .
C2 C7 1.392(5) .
C2 C18 1.400(4) .
C3 C8 1.501(4) .
C4 C15 1.364(5) .
C4 C18 1.391(5) .
C5 C13 1.498(5) .
C6 C9 1.375(5) .
C6 C10 1.404(4) .
C7 C23 1.374(5) .
C8 C14 1.394(5) .
C8 C22 1.394(5) .
C9 C25 1.386(5) .
C10 C13 1.389(4) .
C11 C18 1.490(5) 2_666
C12 C20 1.370(5) .
C12 C21 1.397(5) .
C14 C17 1.398(4) .
C15 C23 1.399(5) .
C16 C21 1.489(5) .
C17 C28 1.363(5) .
C18 C11 1.490(5) 2_666
C19 C22 1.374(5) .
C19 C28 1.386(5) .
C20 C27 1.395(5) .
C21 C24 1.400(5) 2_665
C24 C26 1.395(5) .
C24 C21 1.400(5) 2_665
C26 C27 1.370(5) 2_665
C27 C26 1.370(5) 2_665
